data_2236059
loop_
_publ_author_name
'Lu, Lihua'

_publ_section_title
;
 <i>N</i>-{2-[2-(2-Cyano-4,6-dinitrophenyl)diazenyl]-5-(diethylamino)phenyl}acetamide
;
_journal_coeditor_code AA2072
_journal_issue 10
_journal_name_full 'Acta Crystallographica Section E'
_journal_page_first o3005
_journal_paper_doi 10.1107/S160053681203992X
_journal_volume 68
_journal_year 2012
_chemical_formula_iupac 'C19 H19 N7 O5'
_chemical_formula_moiety 'C19 H19 N7 O5'
_chemical_formula_sum 'C19 H19 N7 O5'
_chemical_formula_weight 425.41
_chemical_name_systematic
;
<i>N</i>-{2-[2-(2-Cyano-4,6-dinitrophenyl)diazenyl]-
5-(diethylamino)phenyl}acetamide
;
_space_group_IT_number 14
_symmetry_cell_setting monoclinic
_symmetry_space_group_name_Hall '-P 2ybc'
_symmetry_space_group_name_H-M 'P 1 21/c 1'
_atom_sites_solution_hydrogens geom
_atom_sites_solution_primary direct
_atom_sites_solution_secondary difmap
_audit_creation_method SHELXL-97
_cell_angle_alpha 90.00
_cell_angle_beta 93.5690(10)
_cell_angle_gamma 90.00
_cell_formula_units_Z 4
_cell_length_a 5.0995(5)
_cell_length_b 30.792(3)
_cell_length_c 12.7211(11)
_cell_measurement_reflns_used 1060
_cell_measurement_temperature 298(2)
_cell_measurement_theta_max 26.375
_cell_measurement_theta_min 2.649
_cell_volume 1993.6(3)
_computing_cell_refinement 'SAINT (Siemens, 1996)'
_computing_data_collection 'SMART (Siemens, 1996)'
_computing_data_reduction 'SAINT (Siemens, 1996)'
_computing_molecular_graphics 'ORTEP-3 (Farrugia, 1997)'
_computing_publication_material 'SHELXTL (Sheldrick, 2008)'
_computing_structure_refinement 'SHELXL97 (Sheldrick, 2008)'
_computing_structure_solution 'SHELXS97 (Sheldrick, 2008)'
_diffrn_ambient_temperature 298(2)
_diffrn_measured_fraction_theta_full 0.997
_diffrn_measured_fraction_theta_max 0.997
_diffrn_measurement_device_type 'Bruker SMART CCD area-detector'
_diffrn_measurement_method '\f and \w scans'
_diffrn_radiation_monochromator graphite
_diffrn_radiation_source 'fine-focus sealed tube'
_diffrn_radiation_type MoK\a
_diffrn_radiation_wavelength 0.71073
_diffrn_reflns_av_R_equivalents 0.1078
_diffrn_reflns_av_sigmaI/netI 0.1066
_diffrn_reflns_limit_h_max 6
_diffrn_reflns_limit_h_min -6
_diffrn_reflns_limit_k_max 36
_diffrn_reflns_limit_k_min -35
_diffrn_reflns_limit_l_max 12
_diffrn_reflns_limit_l_min -15
_diffrn_reflns_number 10384
_diffrn_reflns_theta_full 25.02
_diffrn_reflns_theta_max 25.02
_diffrn_reflns_theta_min 2.55
_diffrn_standards_decay_% 0
_exptl_absorpt_coefficient_mu 0.106
_exptl_absorpt_correction_T_max 0.9926
_exptl_absorpt_correction_T_min 0.9617
_exptl_absorpt_correction_type multi-scan
_exptl_absorpt_process_details '(SADABS; Sheldrick, 1996)'
_exptl_crystal_colour blue
_exptl_crystal_density_diffrn 1.417
_exptl_crystal_density_method 'not measured'
_exptl_crystal_description prism
_exptl_crystal_F_000 888
_exptl_crystal_size_max 0.37
_exptl_crystal_size_mid 0.11
_exptl_crystal_size_min 0.07
_refine_diff_density_max 0.201
_refine_diff_density_min -0.190
_refine_ls_extinction_method none
_refine_ls_goodness_of_fit_ref 1.000
_refine_ls_hydrogen_treatment constr
_refine_ls_matrix_type full
_refine_ls_number_parameters 311
_refine_ls_number_reflns 3487
_refine_ls_number_restraints 0
_refine_ls_restrained_S_all 1.000
_refine_ls_R_factor_all 0.1599
_refine_ls_R_factor_gt 0.0669
_refine_ls_shift/su_max 0.001
_refine_ls_shift/su_mean 0.000
_refine_ls_structure_factor_coef Fsqd
_refine_ls_weighting_details 'calc w=1/[\s^2^(Fo^2^)+(0.0376P)^2^] where P=(Fo^2^+2Fc^2^)/3'
_refine_ls_weighting_scheme calc
_refine_ls_wR_factor_gt 0.1327
_refine_ls_wR_factor_ref 0.1573
_reflns_number_gt 1453
_reflns_number_total 3487
_reflns_threshold_expression I>2\s(I)
_cod_data_source_file aa2072.cif
_cod_data_source_block I
_cod_original_sg_symbol_H-M 'P 21/c'
_cod_database_code 2236059
_cod_database_fobs_code 2236059

loop_
_symmetry_equiv_pos_as_xyz
'x, y, z'
'-x, y+1/2, -z+1/2'
'-x, -y, -z'
'x, -y-1/2, z-1/2'

loop_
_atom_site_type_symbol
_atom_site_label
_atom_site_fract_x
_atom_site_fract_y
_atom_site_fract_z
_atom_site_U_iso_or_equiv
_atom_site_adp_type
_atom_site_calc_flag
_atom_site_refinement_flags
_atom_site_occupancy
_atom_site_symmetry_multiplicity
_atom_site_disorder_assembly
_atom_site_disorder_group
N N1 0.4053(6) 0.60751(10) 0.4507(2) 0.0579(9) Uani d . 1 1 . .
N N2 0.5520(6) 0.63947(10) 0.4218(2) 0.0576(9) Uani d . 1 1 . .
N N3 0.3410(6) 0.69052(10) 0.5644(2) 0.0574(9) Uani d . 1 1 . .
H H3 0.4695 0.6863 0.5249 0.069 Uiso calc R 1 1 . .
N N4 -0.2983(6) 0.61740(10) 0.7645(2) 0.0557(9) Uani d . 1 1 . .
N N5 0.8292(11) 0.70338(16) 0.3319(4) 0.0671(14) Uani d P 0.686(7) 1 A 1
C C19' 0.8292(11) 0.70338(16) 0.3319(4) 0.0671(14) Uani d P 0.314(7) 1 A 2
N N6 1.2621(8) 0.59919(14) 0.1118(3) 0.0658(10) Uani d . 1 1 A .
N N7 0.507(2) 0.5147(3) 0.3559(8) 0.091(3) Uani d P 0.686(7) 1 A 1
N N7' 0.861(6) 0.7323(10) 0.367(2) 0.100(8) Uani d P 0.314(7) 1 A 2
O O1 0.1396(6) 0.74446(9) 0.6539(2) 0.0863(10) Uani d . 1 1 . .
O O2 0.6223(11) 0.72310(15) 0.3001(4) 0.0819(19) Uani d P 0.686(7) 1 A 1
O O3 0.9997(16) 0.7223(4) 0.3842(9) 0.096(3) Uani d P 0.686(7) 1 A 1
O O2' 0.410(2) 0.5311(5) 0.2877(9) 0.079(4) Uani d P 0.314(7) 1 A 2
O O3' 0.697(3) 0.5215(4) 0.4102(9) 0.089(4) Uani d P 0.314(7) 1 A 2
O O4 1.4090(6) 0.62839(10) 0.0872(2) 0.0829(10) Uani d . 1 1 . .
O O5 1.2586(7) 0.56315(12) 0.0723(3) 0.1043(12) Uani d . 1 1 . .
C C1 0.2380(8) 0.61505(12) 0.5298(3) 0.0485(10) Uani d . 1 1 . .
C C2 0.1973(7) 0.65404(12) 0.5871(3) 0.0500(10) Uani d . 1 1 . .
C C3 0.0152(8) 0.65415(13) 0.6638(3) 0.0567(11) Uani d . 1 1 . .
H H3A -0.0135 0.6797 0.7003 0.068 Uiso calc R 1 1 . .
C C4 -0.1276(8) 0.61654(13) 0.6879(3) 0.0526(10) Uani d . 1 1 . .
C C5 -0.0889(8) 0.57806(13) 0.6280(3) 0.0596(11) Uani d . 1 1 . .
H H5 -0.1853 0.5531 0.6401 0.071 Uiso calc R 1 1 . .
C C6 0.0887(8) 0.57827(13) 0.5538(3) 0.0583(11) Uani d . 1 1 . .
H H6 0.1140 0.5528 0.5165 0.070 Uiso calc R 1 1 . .
C C7 0.3066(9) 0.73243(14) 0.5963(4) 0.0672(12) Uani d . 1 1 . .
C C8 0.4882(9) 0.76442(13) 0.5484(4) 0.0805(14) Uani d . 1 1 . .
H H8A 0.4524 0.7652 0.4735 0.121 Uiso calc R 1 1 . .
H H8B 0.6671 0.7557 0.5642 0.121 Uiso calc R 1 1 . .
H H8C 0.4608 0.7928 0.5771 0.121 Uiso calc R 1 1 . .
C C9 -0.4391(8) 0.57792(14) 0.7952(3) 0.0706(13) Uani d . 1 1 . .
H H9A -0.4896 0.5615 0.7321 0.085 Uiso calc R 1 1 . .
H H9B -0.5990 0.5866 0.8270 0.085 Uiso calc R 1 1 . .
C C10 -0.2868(11) 0.54915(15) 0.8696(4) 0.0994(17) Uani d . 1 1 . .
H H10A -0.1265 0.5407 0.8395 0.149 Uiso calc R 1 1 . .
H H10B -0.3886 0.5238 0.8831 0.149 Uiso calc R 1 1 . .
H H10C -0.2465 0.5644 0.9345 0.149 Uiso calc R 1 1 . .
C C11 -0.3232(8) 0.65583(13) 0.8310(3) 0.0612(11) Uani d . 1 1 . .
H H11A -0.4893 0.6544 0.8640 0.073 Uiso calc R 1 1 . .
H H11B -0.3265 0.6815 0.7868 0.073 Uiso calc R 1 1 . .
C C12 -0.1039(9) 0.66039(14) 0.9157(3) 0.0769(13) Uani d . 1 1 . .
H H12A -0.1042 0.6357 0.9618 0.115 Uiso calc R 1 1 . .
H H12B -0.1297 0.6864 0.9554 0.115 Uiso calc R 1 1 . .
H H12C 0.0614 0.6620 0.8837 0.115 Uiso calc R 1 1 . .
C C13 0.7156(8) 0.62571(13) 0.3432(3) 0.0499(10) Uani d . 1 1 A .
C C14 0.8682(8) 0.65840(13) 0.3000(3) 0.0521(10) Uani d . 1 1 . .
C C15 1.0444(8) 0.65038(14) 0.2260(3) 0.0585(11) Uani d . 1 1 A .
H H15 1.1451 0.6728 0.2006 0.070 Uiso calc R 1 1 . .
C C16 1.0710(8) 0.60897(13) 0.1897(3) 0.0549(11) Uani d . 1 1 . .
C C17 0.9265(8) 0.57544(14) 0.2275(3) 0.0620(12) Uani d . 1 1 A .
H H17 0.9479 0.5473 0.2026 0.074 Uiso calc R 1 1 . .
C C18 0.7464(8) 0.58378(13) 0.3040(3) 0.0539(11) Uani d . 1 1 . .
C C19 0.6071(11) 0.54535(17) 0.3394(4) 0.0660(13) Uani d P 0.686(7) 1 A 1
N N5' 0.6071(11) 0.54535(17) 0.3394(4) 0.0660(13) Uani d P 0.314(7) 1 A 2

loop_
_atom_site_aniso_label
_atom_site_aniso_U_11
_atom_site_aniso_U_22
_atom_site_aniso_U_33
_atom_site_aniso_U_12
_atom_site_aniso_U_13
_atom_site_aniso_U_23
N1 0.047(2) 0.064(2) 0.062(2) -0.0022(18) 0.0040(19) 0.0079(17)
N2 0.049(2) 0.057(2) 0.067(2) -0.0032(18) 0.0078(18) 0.0001(17)
N3 0.044(2) 0.055(2) 0.076(2) 0.0024(17) 0.0234(18) -0.0031(17)
N4 0.040(2) 0.058(2) 0.071(2) -0.0015(17) 0.0138(18) 0.0028(18)
N5 0.064(4) 0.064(3) 0.074(3) -0.009(3) 0.017(3) -0.010(2)
C19' 0.064(4) 0.064(3) 0.074(3) -0.009(3) 0.017(3) -0.010(2)
N6 0.063(3) 0.073(3) 0.063(3) 0.014(2) 0.020(2) -0.001(2)
N7 0.102(8) 0.076(6) 0.098(7) -0.011(6) 0.025(6) -0.007(5)
N7' 0.11(3) 0.087(18) 0.106(17) 0.003(16) 0.014(19) -0.014(12)
O1 0.073(2) 0.068(2) 0.123(3) -0.0030(17) 0.052(2) -0.0156(18)
O2 0.067(4) 0.067(3) 0.112(4) 0.025(3) 0.009(3) 0.003(3)
O3 0.078(7) 0.091(6) 0.116(5) 0.001(5) -0.021(5) -0.022(4)
O2' 0.066(9) 0.094(9) 0.075(9) -0.006(7) -0.013(6) -0.001(7)
O3' 0.088(11) 0.080(8) 0.097(10) 0.002(7) -0.001(7) 0.035(7)
O4 0.066(2) 0.088(2) 0.099(2) -0.0012(18) 0.0371(19) 0.0119(18)
O5 0.112(3) 0.088(3) 0.120(3) 0.001(2) 0.060(2) -0.023(2)
C1 0.041(3) 0.054(2) 0.052(3) 0.004(2) 0.011(2) 0.001(2)
C2 0.036(3) 0.053(3) 0.062(3) -0.004(2) 0.007(2) 0.007(2)
C3 0.046(3) 0.059(3) 0.066(3) 0.004(2) 0.009(2) 0.003(2)
C4 0.037(3) 0.060(3) 0.061(3) -0.001(2) 0.006(2) 0.003(2)
C5 0.051(3) 0.062(3) 0.067(3) -0.010(2) 0.014(2) 0.002(2)
C6 0.054(3) 0.058(3) 0.064(3) -0.003(2) 0.008(2) 0.001(2)
C7 0.054(3) 0.064(3) 0.085(3) -0.005(3) 0.019(3) -0.006(2)
C8 0.069(3) 0.067(3) 0.109(4) -0.012(3) 0.037(3) -0.004(2)
C9 0.053(3) 0.074(3) 0.088(3) -0.008(2) 0.027(3) 0.001(3)
C10 0.122(5) 0.080(4) 0.097(4) -0.006(3) 0.015(3) 0.019(3)
C11 0.045(3) 0.061(3) 0.080(3) 0.005(2) 0.025(2) -0.002(2)
C12 0.060(3) 0.084(3) 0.086(3) 0.004(3) 0.005(3) -0.016(2)
C13 0.045(3) 0.057(3) 0.048(3) 0.004(2) 0.004(2) -0.005(2)
C14 0.043(3) 0.057(3) 0.057(3) 0.003(2) 0.007(2) -0.004(2)
C15 0.048(3) 0.068(3) 0.060(3) -0.001(2) 0.008(2) 0.004(2)
C16 0.052(3) 0.058(3) 0.057(3) 0.001(2) 0.012(2) 0.000(2)
C17 0.056(3) 0.065(3) 0.066(3) 0.003(2) 0.011(2) -0.004(2)
C18 0.046(3) 0.059(3) 0.057(3) -0.005(2) 0.006(2) 0.007(2)
C19 0.059(4) 0.069(3) 0.070(4) 0.000(3) 0.013(3) 0.000(3)
N5' 0.059(4) 0.069(3) 0.070(4) 0.000(3) 0.013(3) 0.000(3)

loop_
_atom_type_symbol
_atom_type_description
_atom_type_scat_dispersion_real
_atom_type_scat_dispersion_imag
_atom_type_scat_source
C C 0.0033 0.0016 'International Tables Vol C Tables 4.2.6.8 and 6.1.1.4'
H H 0.0000 0.0000 'International Tables Vol C Tables 4.2.6.8 and 6.1.1.4'
N N 0.0061 0.0033 'International Tables Vol C Tables 4.2.6.8 and 6.1.1.4'
O O 0.0106 0.0060 'International Tables Vol C Tables 4.2.6.8 and 6.1.1.4'

loop_
_geom_angle_atom_site_label_1
_geom_angle_atom_site_label_2
_geom_angle_atom_site_label_3
_geom_angle
N2 N1 C1 118.1(3)
N1 N2 C13 110.4(3)
C7 N3 C2 128.8(3)
C7 N3 H3 115.6
C2 N3 H3 115.6
C4 N4 C11 121.1(3)
C4 N4 C9 121.4(3)
C11 N4 C9 116.8(3)
O3 N5 O2 120.2(8)
O3 N5 C14 120.2(7)
O2 N5 C14 119.5(5)
O5 N6 O4 123.9(4)
O5 N6 C16 118.3(4)
O4 N6 C16 117.8(4)
N1 C1 C6 113.0(3)
N1 C1 C2 129.1(3)
C6 C1 C2 117.9(4)
N3 C2 C3 122.1(3)
N3 C2 C1 118.8(3)
C3 C2 C1 119.1(3)
C2 C3 C4 121.8(4)
C2 C3 H3A 119.1
C4 C3 H3A 119.1
N4 C4 C3 120.4(4)
N4 C4 C5 121.3(4)
C3 C4 C5 118.3(4)
C6 C5 C4 119.4(4)
C6 C5 H5 120.3
C4 C5 H5 120.3
C5 C6 C1 123.4(4)
C5 C6 H6 118.3
C1 C6 H6 118.3
O1 C7 N3 125.0(4)
O1 C7 C8 121.1(4)
N3 C7 C8 113.8(4)
C7 C8 H8A 109.5
C7 C8 H8B 109.5
H8A C8 H8B 109.5
C7 C8 H8C 109.5
H8A C8 H8C 109.5
H8B C8 H8C 109.5
N4 C9 C10 114.7(4)
N4 C9 H9A 108.6
C10 C9 H9A 108.6
N4 C9 H9B 108.6
C10 C9 H9B 108.6
H9A C9 H9B 107.6
C9 C10 H10A 109.5
C9 C10 H10B 109.5
H10A C10 H10B 109.5
C9 C10 H10C 109.5
H10A C10 H10C 109.5
H10B C10 H10C 109.5
N4 C11 C12 113.6(3)
N4 C11 H11A 108.8
C12 C11 H11A 108.8
N4 C11 H11B 108.8
C12 C11 H11B 108.8
H11A C11 H11B 107.7
C11 C12 H12A 109.5
C11 C12 H12B 109.5
H12A C12 H12B 109.5
C11 C12 H12C 109.5
H12A C12 H12C 109.5
H12B C12 H12C 109.5
C18 C13 C14 116.4(4)
C18 C13 N2 128.1(4)
C14 C13 N2 115.5(3)
C15 C14 C13 123.1(4)
C15 C14 N5 118.1(4)
C13 C14 N5 118.8(4)
C14 C15 C16 119.0(4)
C14 C15 H15 120.5
C16 C15 H15 120.5
C15 C16 C17 121.1(4)
C15 C16 N6 120.3(4)
C17 C16 N6 118.5(4)
C16 C17 C18 119.6(4)
C16 C17 H17 120.2
C18 C17 H17 120.2
C13 C18 C17 120.7(4)
C13 C18 C19 124.7(4)
C17 C18 C19 114.6(4)
N7 C19 C18 172.6(7)

loop_
_geom_bond_atom_site_label_1
_geom_bond_atom_site_label_2
_geom_bond_distance
N1 N2 1.303(4)
N1 C1 1.379(4)
N2 C13 1.407(4)
N3 C7 1.367(5)
N3 C2 1.382(4)
N3 H3 0.8600
N4 C4 1.347(4)
N4 C11 1.465(4)
N4 C9 1.477(5)
N5 O3 1.211(12)
N5 O2 1.262(7)
N5 C14 1.460(6)
N6 O5 1.218(4)
N6 O4 1.224(4)
N6 C16 1.464(5)
N7 C19 1.099(8)
O1 C7 1.215(4)
C1 C6 1.409(5)
C1 C2 1.426(5)
C2 C3 1.388(5)
C3 C4 1.412(5)
C3 H3A 0.9300
C4 C5 1.429(5)
C5 C6 1.349(5)
C5 H5 0.9300
C6 H6 0.9300
C7 C8 1.506(5)
C8 H8A 0.9600
C8 H8B 0.9600
C8 H8C 0.9600
C9 C10 1.481(6)
C9 H9A 0.9700
C9 H9B 0.9700
C10 H10A 0.9600
C10 H10B 0.9600
C10 H10C 0.9600
C11 C12 1.510(5)
C11 H11A 0.9700
C11 H11B 0.9700
C12 H12A 0.9600
C12 H12B 0.9600
C12 H12C 0.9600
C13 C18 1.396(5)
C13 C14 1.405(5)
C14 C15 1.364(5)
C15 C16 1.366(5)
C15 H15 0.9300
C16 C17 1.373(5)
C17 C18 1.403(5)
C17 H17 0.9300
C18 C19 1.465(6)

loop_
_geom_hbond_atom_site_label_D
_geom_hbond_atom_site_label_H
_geom_hbond_atom_site_label_A
_geom_hbond_distance_DH
_geom_hbond_distance_HA
_geom_hbond_distance_DA
_geom_hbond_angle_DHA
_geom_hbond_publ_flag
N3 H3 N2 0.86 2.011 2.676(4) 133.41 yes

loop_
_geom_torsion_atom_site_label_1
_geom_torsion_atom_site_label_2
_geom_torsion_atom_site_label_3
_geom_torsion_atom_site_label_4
_geom_torsion
C1 N1 N2 C13 178.1(3)
N2 N1 C1 C6 179.7(3)
N2 N1 C1 C2 0.4(6)
C7 N3 C2 C3 -11.5(6)
C7 N3 C2 C1 168.6(4)
N1 C1 C2 N3 -0.5(6)
C6 C1 C2 N3 -179.7(4)
N1 C1 C2 C3 179.6(4)
C6 C1 C2 C3 0.4(5)
N3 C2 C3 C4 -178.8(3)
C1 C2 C3 C4 1.1(6)
C11 N4 C4 C3 -5.6(6)
C9 N4 C4 C3 -176.6(4)
C11 N4 C4 C5 175.4(4)
C9 N4 C4 C5 4.4(6)
C2 C3 C4 N4 178.4(4)
C2 C3 C4 C5 -2.6(6)
N4 C4 C5 C6 -178.4(4)
C3 C4 C5 C6 2.6(6)
C4 C5 C6 C1 -1.2(6)
N1 C1 C6 C5 -179.6(4)
C2 C1 C6 C5 -0.3(6)
C2 N3 C7 O1 1.6(7)
C2 N3 C7 C8 -175.1(4)
C4 N4 C9 C10 82.3(5)
C11 N4 C9 C10 -89.0(5)
C4 N4 C11 C12 -77.3(5)
C9 N4 C11 C12 94.0(4)
N1 N2 C13 C18 -5.6(5)
N1 N2 C13 C14 175.2(3)
C18 C13 C14 C15 -2.0(6)
N2 C13 C14 C15 177.4(4)
C18 C13 C14 N5 175.3(4)
N2 C13 C14 N5 -5.4(6)
O3 N5 C14 C15 -70.7(8)
O2 N5 C14 C15 105.7(5)
O3 N5 C14 C13 111.9(7)
O2 N5 C14 C13 -71.7(6)
C13 C14 C15 C16 1.7(6)
N5 C14 C15 C16 -175.6(4)
C14 C15 C16 C17 -1.0(6)
C14 C15 C16 N6 -178.8(4)
O5 N6 C16 C15 -171.5(4)
O4 N6 C16 C15 5.6(6)
O5 N6 C16 C17 10.6(6)
O4 N6 C16 C17 -172.3(4)
C15 C16 C17 C18 0.6(6)
N6 C16 C17 C18 178.5(4)
C14 C13 C18 C17 1.6(6)
N2 C13 C18 C17 -177.7(4)
C14 C13 C18 C19 179.5(4)
N2 C13 C18 C19 0.3(7)
C16 C17 C18 C13 -1.0(6)
C16 C17 C18 C19 -179.1(4)
